data_7032936
loop_
_publ_author_name
'Filip, I. H.'
'G\'al, E'
'Lupan, I.'
'Perde-Schrepler, M'
'L\"onnecke, P'
'Surducan, M.'
'G\(ain\(a, L I'
'Hey-Hawkins, E'
'Silaghi-Dumitrescu, L'

_publ_section_title
;
 Tuning the coordination properties of phenothiazine by regioselective
 introduction of diphenylphosphanyl groups.
;
_journal_issue 2
_journal_name_full 'Dalton transactions (Cambridge, England : 2003)'
_journal_page_first 615
_journal_page_last 629
_journal_paper_doi 10.1039/c4dt02665a
_journal_volume 44
_journal_year 2015
_chemical_formula_moiety 'C26 H22 Cl2 N P Pd S'
_chemical_formula_sum 'C26 H22 Cl2 N P Pd S'
_chemical_formula_weight 588.78
_chemical_name_systematic
; 
 ? 
;
_space_group_IT_number 14
_symmetry_cell_setting monoclinic
_symmetry_space_group_name_Hall '-P 2yn'
_symmetry_space_group_name_H-M 'P 1 21/n 1'
_atom_sites_solution_hydrogens geom
_atom_sites_solution_primary direct
_atom_sites_solution_secondary difmap
_audit_creation_method SHELXL-97
_cell_angle_alpha 90.00
_cell_angle_beta 97.9100(10)
_cell_angle_gamma 90.00
_cell_formula_units_Z 4
_cell_length_a 10.8921(7)
_cell_length_b 19.5111(12)
_cell_length_c 11.2482(7)
_cell_measurement_reflns_used 5740
_cell_measurement_temperature 297(2)
_cell_measurement_theta_max 25.10
_cell_measurement_theta_min 2.16
_cell_volume 2367.7(3)
_computing_cell_refinement 'Bruker SMART'
_computing_data_collection 'Bruker SMART'
_computing_data_reduction 'Bruker SAINT'
_computing_molecular_graphics 'Bruker SHELXTL'
_computing_publication_material 'Bruker SHELXTL'
_computing_structure_refinement 'Bruker SHELXTL'
_computing_structure_solution 'Bruker SHELXTL'
_diffrn_ambient_temperature 297(2)
_diffrn_measured_fraction_theta_full 1.000
_diffrn_measured_fraction_theta_max 1.000
_diffrn_measurement_device_type 'CCD area detector'
_diffrn_measurement_method 'phi and omega scans'
_diffrn_radiation_monochromator graphite
_diffrn_radiation_source 'fine-focus sealed tube'
_diffrn_radiation_type MoK\a
_diffrn_radiation_wavelength 0.71073
_diffrn_reflns_av_R_equivalents 0.0374
_diffrn_reflns_av_sigmaI/netI 0.0288
_diffrn_reflns_limit_h_max 12
_diffrn_reflns_limit_h_min -12
_diffrn_reflns_limit_k_max 23
_diffrn_reflns_limit_k_min -23
_diffrn_reflns_limit_l_max 13
_diffrn_reflns_limit_l_min -13
_diffrn_reflns_number 22472
_diffrn_reflns_theta_full 25.02
_diffrn_reflns_theta_max 25.02
_diffrn_reflns_theta_min 2.09
_exptl_absorpt_coefficient_mu 1.181
_exptl_absorpt_correction_T_max 0.8155
_exptl_absorpt_correction_T_min 0.7037
_exptl_absorpt_correction_type multi-scan
_exptl_absorpt_process_details 'Bruker, 2001.'
_exptl_crystal_colour orange
_exptl_crystal_density_diffrn 1.652
_exptl_crystal_density_method 'not measured'
_exptl_crystal_description block
_exptl_crystal_F_000 1184
_exptl_crystal_size_max 0.32
_exptl_crystal_size_mid 0.20
_exptl_crystal_size_min 0.18
_refine_diff_density_max 0.490
_refine_diff_density_min -0.384
_refine_diff_density_rms 0.066
_refine_ls_extinction_method none
_refine_ls_goodness_of_fit_ref 1.141
_refine_ls_hydrogen_treatment constr
_refine_ls_matrix_type full
_refine_ls_number_parameters 290
_refine_ls_number_reflns 4176
_refine_ls_number_restraints 0
_refine_ls_restrained_S_all 1.141
_refine_ls_R_factor_all 0.0414
_refine_ls_R_factor_gt 0.0364
_refine_ls_shift/su_max 0.001
_refine_ls_shift/su_mean 0.000
_refine_ls_structure_factor_coef Fsqd
_refine_ls_weighting_details 'calc w=1/[\s^2^(Fo^2^)+(0.0295P)^2^+2.2702P] where P=(Fo^2^+2Fc^2^)/3'
_refine_ls_weighting_scheme calc
_refine_ls_wR_factor_gt 0.0783
_refine_ls_wR_factor_ref 0.0804
_reflns_number_gt 3844
_reflns_number_total 4176
_reflns_threshold_expression >2sigma(I)
_cod_data_source_file c4dt02665a2.cif
_cod_data_source_block compound_14_659r
_cod_depositor_comments
;
The following automatic conversions were performed:

'_symmetry_cell_setting' value 'Monoclinic' changed to 'monoclinic'
according to
/usr/data/users/saulius/crontab/automatic-downloads/rss-feeds/RSC/lib/dictionaries/cif_core.dic
dictionary named 'cif_core.dic' version 2.4.2 from 2011-04-26.

Automatic conversion script
Id: cif_fix_values 2827 2014-09-09 07:05:25Z andrius 

 Adding full bibliography for 7032932--7032937.cif.
;
_cod_original_sg_symbol_Hall '-P 2yn '
_cod_original_sg_symbol_H-M 'P2(1)/n  '
_cod_database_code 7032936

loop_
_symmetry_equiv_pos_as_xyz
'x, y, z'
'-x+1/2, y+1/2, -z+1/2'
'-x, -y, -z'
'x-1/2, -y-1/2, z-1/2'

loop_
_atom_site_label
_atom_site_type_symbol
_atom_site_fract_x
_atom_site_fract_y
_atom_site_fract_z
_atom_site_U_iso_or_equiv
_atom_site_adp_type
_atom_site_occupancy
_atom_site_symmetry_multiplicity
_atom_site_calc_flag
_atom_site_refinement_flags
C1 C 0.8734(3) 0.00173(16) 0.2187(3) 0.0325(7) Uani 1 1 d .
C2 C 0.8712(3) -0.04589(18) 0.3104(3) 0.0416(8) Uani 1 1 d .
H2 H 0.8975 -0.0339 0.3899 0.050 Uiso 1 1 calc R
C3 C 0.8295(3) -0.11096(19) 0.2812(3) 0.0446(9) Uani 1 1 d .
H3 H 0.8352 -0.1442 0.3410 0.054 Uiso 1 1 calc R
C4 C 0.7796(3) -0.12846(18) 0.1668(3) 0.0431(8) Uani 1 1 d .
H4 H 0.7494 -0.1726 0.1508 0.052 Uiso 1 1 calc R
C5 C 0.7737(3) -0.08063(16) 0.0740(3) 0.0347(7) Uani 1 1 d .
C6 C 0.8296(3) -0.01734(16) 0.1020(3) 0.0298(7) Uani 1 1 d .
C7 C 0.6965(3) 0.02970(17) -0.0949(3) 0.0332(7) Uani 1 1 d .
C8 C 0.6331(3) 0.08483(18) -0.1508(3) 0.0409(8) Uani 1 1 d .
H8 H 0.6662 0.1288 -0.1413 0.049 Uiso 1 1 calc R
C9 C 0.5203(3) 0.0742(2) -0.2210(4) 0.0505(10) Uani 1 1 d .
H9 H 0.4769 0.1110 -0.2590 0.061 Uiso 1 1 calc R
C10 C 0.4730(3) 0.0092(2) -0.2342(4) 0.0519(10) Uani 1 1 d .
H10 H 0.3980 0.0018 -0.2830 0.062 Uiso 1 1 calc R
C11 C 0.5347(3) -0.0452(2) -0.1763(3) 0.0484(9) Uani 1 1 d .
H11 H 0.5001 -0.0888 -0.1857 0.058 Uiso 1 1 calc R
C12 C 0.6481(3) -0.03679(17) -0.1036(3) 0.0379(8) Uani 1 1 d .
C13 C 0.6811(4) -0.16235(18) -0.0813(4) 0.0513(10) Uani 1 1 d .
H13A H 0.7520 -0.1914 -0.0553 0.062 Uiso 1 1 calc R
H13B H 0.6677 -0.1632 -0.1684 0.062 Uiso 1 1 calc R
C14 C 0.5674(4) -0.1938(2) -0.0361(4) 0.0690(13) Uani 1 1 d .
H14A H 0.5883 -0.2070 0.0464 0.104 Uiso 1 1 calc R
H14B H 0.5408 -0.2333 -0.0835 0.104 Uiso 1 1 calc R
H14C H 0.5016 -0.1606 -0.0428 0.104 Uiso 1 1 calc R
C15 C 1.0795(3) 0.08948(18) 0.3196(3) 0.0391(8) Uani 1 1 d .
C16 C 1.1315(4) 0.1504(2) 0.3671(4) 0.0550(10) Uani 1 1 d .
H16 H 1.0851 0.1905 0.3598 0.066 Uiso 1 1 calc R
C17 C 1.2515(4) 0.1515(3) 0.4250(4) 0.0646(12) Uani 1 1 d .
H17 H 1.2865 0.1923 0.4560 0.077 Uiso 1 1 calc R
C18 C 1.3190(4) 0.0918(3) 0.4366(4) 0.0658(13) Uani 1 1 d .
H18 H 1.3995 0.0923 0.4769 0.079 Uiso 1 1 calc R
C19 C 1.2699(4) 0.0319(2) 0.3898(4) 0.0571(11) Uani 1 1 d .
H19 H 1.3169 -0.0080 0.3976 0.069 Uiso 1 1 calc R
C20 C 1.1503(3) 0.0304(2) 0.3308(3) 0.0445(9) Uani 1 1 d .
H20 H 1.1170 -0.0105 0.2984 0.053 Uiso 1 1 calc R
C21 C 0.8258(3) 0.12561(17) 0.3433(3) 0.0387(8) Uani 1 1 d .
C22 C 0.7175(3) 0.15898(19) 0.2978(4) 0.0525(10) Uani 1 1 d .
H22 H 0.6979 0.1656 0.2155 0.063 Uiso 1 1 calc R
C23 C 0.6388(4) 0.1824(2) 0.3747(5) 0.0719(14) Uani 1 1 d .
H23 H 0.5654 0.2043 0.3441 0.086 Uiso 1 1 calc R
C24 C 0.6677(5) 0.1737(2) 0.4949(6) 0.0805(17) Uani 1 1 d .
H24 H 0.6136 0.1894 0.5460 0.097 Uiso 1 1 calc R
C25 C 0.7752(6) 0.1422(2) 0.5414(4) 0.0746(14) Uani 1 1 d .
H25 H 0.7947 0.1370 0.6241 0.090 Uiso 1 1 calc R
C26 C 0.8554(4) 0.1179(2) 0.4663(4) 0.0565(10) Uani 1 1 d .
H26 H 0.9289 0.0965 0.4981 0.068 Uiso 1 1 calc R
Cl1 Cl 0.94264(11) 0.24399(5) 0.15505(9) 0.0583(3) Uani 1 1 d .
Cl2 Cl 0.89784(10) 0.18414(5) -0.13433(8) 0.0546(3) Uani 1 1 d .
N1 N 0.7131(3) -0.09199(14) -0.0427(2) 0.0392(7) Uani 1 1 d .
P1 P 0.92314(8) 0.09044(4) 0.24079(7) 0.0337(2) Uani 1 1 d .
Pd1 Pd 0.90195(2) 0.139640(13) 0.06081(2) 0.03551(10) Uani 1 1 d .
S1 S 0.85150(7) 0.03582(4) -0.02012(7) 0.03237(19) Uani 1 1 d .

loop_
_atom_site_aniso_label
_atom_site_aniso_U_11
_atom_site_aniso_U_22
_atom_site_aniso_U_33
_atom_site_aniso_U_23
_atom_site_aniso_U_13
_atom_site_aniso_U_12
C1 0.0264(16) 0.0343(18) 0.0363(18) 0.0003(14) 0.0027(13) 0.0036(13)
C2 0.041(2) 0.048(2) 0.0353(19) 0.0057(16) 0.0021(15) 0.0039(16)
C3 0.047(2) 0.042(2) 0.044(2) 0.0116(17) 0.0025(17) 0.0017(17)
C4 0.044(2) 0.0329(19) 0.051(2) 0.0035(16) 0.0036(17) 0.0014(15)
C5 0.0341(18) 0.0304(17) 0.0398(19) -0.0012(14) 0.0054(14) 0.0051(14)
C6 0.0254(16) 0.0308(17) 0.0335(17) 0.0011(13) 0.0051(13) 0.0049(13)
C7 0.0305(17) 0.0393(19) 0.0304(17) -0.0015(14) 0.0057(13) -0.0010(14)
C8 0.0385(19) 0.0390(19) 0.045(2) 0.0032(16) 0.0046(16) 0.0032(15)
C9 0.038(2) 0.054(2) 0.058(2) 0.0119(19) 0.0010(18) 0.0106(18)
C10 0.034(2) 0.064(3) 0.055(2) 0.006(2) -0.0027(17) -0.0010(18)
C11 0.043(2) 0.048(2) 0.053(2) -0.0025(18) -0.0004(17) -0.0110(17)
C12 0.0382(19) 0.0399(19) 0.0354(18) -0.0038(15) 0.0045(15) -0.0012(15)
C13 0.068(3) 0.0321(19) 0.051(2) -0.0076(17) -0.0004(19) 0.0012(18)
C14 0.079(3) 0.048(2) 0.075(3) 0.001(2) -0.007(2) -0.017(2)
C15 0.0367(19) 0.050(2) 0.0303(17) 0.0013(15) 0.0037(14) -0.0035(16)
C16 0.056(2) 0.056(3) 0.049(2) -0.0021(19) -0.0057(19) -0.012(2)
C17 0.064(3) 0.074(3) 0.052(3) 0.001(2) -0.008(2) -0.032(2)
C18 0.040(2) 0.103(4) 0.052(3) 0.009(3) -0.0021(19) -0.017(3)
C19 0.035(2) 0.079(3) 0.057(3) 0.002(2) 0.0077(18) 0.004(2)
C20 0.0341(19) 0.058(2) 0.042(2) -0.0070(17) 0.0073(15) -0.0024(17)
C21 0.0397(19) 0.0299(18) 0.048(2) -0.0060(15) 0.0123(16) -0.0030(14)
C22 0.039(2) 0.047(2) 0.071(3) -0.008(2) 0.0062(19) -0.0013(17)
C23 0.047(3) 0.051(3) 0.122(5) -0.021(3) 0.026(3) -0.003(2)
C24 0.083(4) 0.056(3) 0.117(5) -0.034(3) 0.065(4) -0.017(3)
C25 0.105(4) 0.068(3) 0.059(3) -0.011(2) 0.043(3) -0.010(3)
C26 0.071(3) 0.056(2) 0.045(2) -0.0045(19) 0.017(2) 0.007(2)
Cl1 0.0844(7) 0.0381(5) 0.0503(6) -0.0002(4) 0.0018(5) -0.0165(5)
Cl2 0.0666(6) 0.0570(6) 0.0402(5) 0.0090(4) 0.0076(4) -0.0159(5)
N1 0.0464(17) 0.0309(15) 0.0380(16) -0.0035(12) -0.0020(13) -0.0021(13)
P1 0.0336(5) 0.0363(5) 0.0306(4) -0.0019(4) 0.0025(3) -0.0011(4)
Pd1 0.03798(16) 0.03431(16) 0.03374(15) 0.00174(11) 0.00311(11) -0.00613(11)
S1 0.0307(4) 0.0358(4) 0.0309(4) -0.0007(3) 0.0052(3) -0.0007(3)

loop_
_atom_type_symbol
_atom_type_description
_atom_type_scat_dispersion_real
_atom_type_scat_dispersion_imag
_atom_type_scat_source
C C 0.0033 0.0016 'International Tables Vol C Tables 4.2.6.8 and 6.1.1.4'
H H 0.0000 0.0000 'International Tables Vol C Tables 4.2.6.8 and 6.1.1.4'
N N 0.0061 0.0033 'International Tables Vol C Tables 4.2.6.8 and 6.1.1.4'
P P 0.1023 0.0942 'International Tables Vol C Tables 4.2.6.8 and 6.1.1.4'
S S 0.1246 0.1234 'International Tables Vol C Tables 4.2.6.8 and 6.1.1.4'
Cl Cl 0.1484 0.1585 'International Tables Vol C Tables 4.2.6.8 and 6.1.1.4'
Pd Pd -0.9988 1.0072 'International Tables Vol C Tables 4.2.6.8 and 6.1.1.4'

loop_
_geom_angle_atom_site_label_1
_geom_angle_atom_site_label_2
_geom_angle_atom_site_label_3
_geom_angle
C6 C1 C2 119.0(3)
C6 C1 P1 116.2(2)
C2 C1 P1 124.7(3)
C3 C2 C1 118.7(3)
C3 C2 H2 120.7
C1 C2 H2 120.7
C4 C3 C2 122.0(3)
C4 C3 H3 119.0
C2 C3 H3 119.0
C3 C4 C5 120.5(3)
C3 C4 H4 119.8
C5 C4 H4 119.7
C6 C5 C4 116.8(3)
C6 C5 N1 119.1(3)
C4 C5 N1 124.1(3)
C1 C6 C5 122.4(3)
C1 C6 S1 121.0(2)
C5 C6 S1 116.5(2)
C8 C7 C12 122.0(3)
C8 C7 S1 122.9(3)
C12 C7 S1 114.7(2)
C9 C8 C7 119.5(3)
C9 C8 H8 120.2
C7 C8 H8 120.2
C10 C9 C8 119.5(3)
C10 C9 H9 120.2
C8 C9 H9 120.2
C9 C10 C11 120.8(3)
C9 C10 H10 119.6
C11 C10 H10 119.6
C10 C11 C12 121.6(4)
C10 C11 H11 119.2
C12 C11 H11 119.2
C11 C12 C7 116.5(3)
C11 C12 N1 122.6(3)
C7 C12 N1 120.9(3)
N1 C13 C14 116.5(3)
N1 C13 H13A 108.2
C14 C13 H13A 108.2
N1 C13 H13B 108.2
C14 C13 H13B 108.2
H13A C13 H13B 107.3
C13 C14 H14A 109.5
C13 C14 H14B 109.5
H14A C14 H14B 109.5
C13 C14 H14C 109.5
H14A C14 H14C 109.5
H14B C14 H14C 109.5
C20 C15 C16 119.0(3)
C20 C15 P1 121.9(3)
C16 C15 P1 119.1(3)
C17 C16 C15 120.3(4)
C17 C16 H16 119.8
C15 C16 H16 119.8
C18 C17 C16 119.5(4)
C18 C17 H17 120.3
C16 C17 H17 120.3
C19 C18 C17 121.0(4)
C19 C18 H18 119.5
C17 C18 H18 119.5
C18 C19 C20 120.0(4)
C18 C19 H19 120.0
C20 C19 H19 120.0
C19 C20 C15 120.3(4)
C19 C20 H20 119.9
C15 C20 H20 119.9
C22 C21 C26 119.4(4)
C22 C21 P1 119.3(3)
C26 C21 P1 121.3(3)
C23 C22 C21 119.8(4)
C23 C22 H22 120.1
C21 C22 H22 120.1
C24 C23 C22 120.4(5)
C24 C23 H23 119.8
C22 C23 H23 119.8
C23 C24 C25 120.6(4)
C23 C24 H24 119.7
C25 C24 H24 119.7
C24 C25 C26 120.2(5)
C24 C25 H25 119.9
C26 C25 H25 119.9
C25 C26 C21 119.7(4)
C25 C26 H26 120.2
C21 C26 H26 120.2
C5 N1 C12 118.2(3)
C5 N1 C13 119.1(3)
C12 N1 C13 119.2(3)
C21 P1 C15 106.69(16)
C21 P1 C1 104.97(15)
C15 P1 C1 107.42(15)
C21 P1 Pd1 114.88(12)
C15 P1 Pd1 115.06(11)
C1 P1 Pd1 107.14(11)
P1 Pd1 S1 88.21(3)
P1 Pd1 Cl1 88.47(3)
S1 Pd1 Cl1 175.28(3)
P1 Pd1 Cl2 173.69(4)
S1 Pd1 Cl2 89.00(3)
Cl1 Pd1 Cl2 94.62(4)
C6 S1 C7 96.15(14)
C6 S1 Pd1 105.37(11)
C7 S1 Pd1 114.34(11)

loop_
_geom_bond_atom_site_label_1
_geom_bond_atom_site_label_2
_geom_bond_distance
C1 C6 1.384(4)
C1 C2 1.391(5)
C1 P1 1.820(3)
C2 C3 1.373(5)
C2 H2 0.9300
C3 C4 1.370(5)
C3 H3 0.9300
C4 C5 1.394(5)
C4 H4 0.9300
C5 C6 1.394(4)
C5 N1 1.404(4)
C6 S1 1.764(3)
C7 C8 1.382(5)
C7 C12 1.399(5)
C7 S1 1.783(3)
C8 C9 1.381(5)
C8 H8 0.9300
C9 C10 1.370(5)
C9 H9 0.9300
C10 C11 1.372(5)
C10 H10 0.9300
C11 C12 1.394(5)
C11 H11 0.9300
C12 N1 1.413(4)
C13 N1 1.467(4)
C13 C14 1.531(6)
C13 H13A 0.9700
C13 H13B 0.9700
C14 H14A 0.9600
C14 H14B 0.9600
C14 H14C 0.9600
C15 C20 1.383(5)
C15 C16 1.391(5)
C15 P1 1.809(3)
C16 C17 1.377(6)
C16 H16 0.9300
C17 C18 1.374(6)
C17 H17 0.9300
C18 C19 1.361(6)
C18 H18 0.9300
C19 C20 1.378(5)
C19 H19 0.9300
C20 H20 0.9300
C21 C22 1.382(5)
C21 C26 1.385(5)
C21 P1 1.806(3)
C22 C23 1.378(6)
C22 H22 0.9300
C23 C24 1.356(7)
C23 H23 0.9300
C24 C25 1.362(8)
C24 H24 0.9300
C25 C26 1.380(6)
C25 H25 0.9300
C26 H26 0.9300
Cl1 Pd1 2.3100(10)
Cl2 Pd1 2.3552(9)
P1 Pd1 2.2236(9)
Pd1 S1 2.2575(8)

loop_
_geom_torsion_atom_site_label_1
_geom_torsion_atom_site_label_2
_geom_torsion_atom_site_label_3
_geom_torsion_atom_site_label_4
_geom_torsion
C6 C1 C2 C3 2.2(5)
P1 C1 C2 C3 178.9(3)
C1 C2 C3 C4 -6.1(5)
C2 C3 C4 C5 2.4(6)
C3 C4 C5 C6 5.1(5)
C3 C4 C5 N1 -173.3(3)
C2 C1 C6 C5 5.5(5)
P1 C1 C6 C5 -171.5(2)
C2 C1 C6 S1 -170.2(2)
P1 C1 C6 S1 12.8(3)
C4 C5 C6 C1 -9.1(5)
N1 C5 C6 C1 169.4(3)
C4 C5 C6 S1 166.8(2)
N1 C5 C6 S1 -14.7(4)
C12 C7 C8 C9 -2.1(5)
S1 C7 C8 C9 170.9(3)
C7 C8 C9 C10 -0.1(6)
C8 C9 C10 C11 1.6(6)
C9 C10 C11 C12 -1.0(6)
C10 C11 C12 C7 -1.2(5)
C10 C11 C12 N1 179.7(3)
C8 C7 C12 C11 2.7(5)
S1 C7 C12 C11 -170.9(3)
C8 C7 C12 N1 -178.2(3)
S1 C7 C12 N1 8.2(4)
C20 C15 C16 C17 -0.4(6)
P1 C15 C16 C17 -178.4(3)
C15 C16 C17 C18 -0.7(6)
C16 C17 C18 C19 1.2(7)
C17 C18 C19 C20 -0.6(6)
C18 C19 C20 C15 -0.4(6)
C16 C15 C20 C19 0.9(5)
P1 C15 C20 C19 178.9(3)
C26 C21 C22 C23 -1.9(6)
P1 C21 C22 C23 176.1(3)
C21 C22 C23 C24 0.9(6)
C22 C23 C24 C25 0.5(7)
C23 C24 C25 C26 -0.9(7)
C24 C25 C26 C21 -0.2(7)
C22 C21 C26 C25 1.5(6)
P1 C21 C26 C25 -176.4(3)
C6 C5 N1 C12 -36.2(4)
C4 C5 N1 C12 142.1(3)
C6 C5 N1 C13 165.1(3)
C4 C5 N1 C13 -16.5(5)
C11 C12 N1 C5 -141.0(3)
C7 C12 N1 C5 39.9(4)
C11 C12 N1 C13 17.7(5)
C7 C12 N1 C13 -161.4(3)
C14 C13 N1 C5 77.7(4)
C14 C13 N1 C12 -80.8(4)
C22 C21 P1 C15 152.9(3)
C26 C21 P1 C15 -29.2(4)
C22 C21 P1 C1 -93.3(3)
C26 C21 P1 C1 84.6(3)
C22 C21 P1 Pd1 24.1(3)
C26 C21 P1 Pd1 -158.0(3)
C20 C15 P1 C21 125.8(3)
C16 C15 P1 C21 -56.2(3)
C20 C15 P1 C1 13.7(3)
C16 C15 P1 C1 -168.4(3)
C20 C15 P1 Pd1 -105.5(3)
C16 C15 P1 Pd1 72.5(3)
C6 C1 P1 C21 120.3(3)
C2 C1 P1 C21 -56.5(3)
C6 C1 P1 C15 -126.4(2)
C2 C1 P1 C15 56.8(3)
C6 C1 P1 Pd1 -2.3(3)
C2 C1 P1 Pd1 -179.1(3)
C21 P1 Pd1 S1 -121.94(12)
C15 P1 Pd1 S1 113.57(13)
C1 P1 Pd1 S1 -5.77(11)
C21 P1 Pd1 Cl1 54.70(13)
C15 P1 Pd1 Cl1 -69.80(13)
C1 P1 Pd1 Cl1 170.86(11)
C1 C6 S1 C7 -133.8(3)
C5 C6 S1 C7 50.2(3)
C1 C6 S1 Pd1 -16.5(3)
C5 C6 S1 Pd1 167.6(2)
C8 C7 S1 C6 140.3(3)
C12 C7 S1 C6 -46.2(3)
C8 C7 S1 Pd1 30.3(3)
C12 C7 S1 Pd1 -156.1(2)
P1 Pd1 S1 C6 10.83(10)
Cl2 Pd1 S1 C6 -174.84(11)
P1 Pd1 S1 C7 115.08(12)
Cl2 Pd1 S1 C7 -70.58(12)
